data_7026162
loop_
_publ_author_name
'Liu, Chao'
'Zhou, Shuangliu'
'Wang, Shaowu'
'Zhang, Lijun'
'Yang, Gaosheng'

_publ_section_title
;
 Rare earth metal bis(trimethylsilyl)amido complexes bearing
 pyrrolyl-methylamide ligand. Synthesis, structure, and catalytic activity
 towards guanylation of amines.
;
_journal_issue 38
_journal_name_full 'Dalton transactions (Cambridge, England : 2003)'
_journal_page_first 8994
_journal_page_last 8999
_journal_paper_doi 10.1039/c0dt00246a
_journal_volume 39
_journal_year 2010
_chemical_formula_sum 'C40 H68 Er2 N6 Si4'
_chemical_formula_weight 1079.88
_chemical_name_systematic
;
?
;
_space_group_IT_number 61
_symmetry_cell_setting orthorhombic
_symmetry_space_group_name_Hall '-P 2ac 2ab'
_symmetry_space_group_name_H-M 'P b c a'
_atom_sites_solution_hydrogens geom
_atom_sites_solution_primary direct
_atom_sites_solution_secondary difmap
_audit_creation_method SHELXL-97
_cell_angle_alpha 90.00
_cell_angle_beta 90.00
_cell_angle_gamma 90.00
_cell_formula_units_Z 4
_cell_length_a 12.4386(8)
_cell_length_b 14.9104(10)
_cell_length_c 26.6642(17)
_cell_measurement_reflns_used 9984
_cell_measurement_temperature 293(2)
_cell_measurement_theta_max 27.56
_cell_measurement_theta_min 2.24
_cell_volume 4945.3(6)
_computing_cell_refinement 'Bruker XSCANS'
_computing_data_collection 'Bruker XSCANS'
_computing_data_reduction 'Bruker SAINT'
_computing_molecular_graphics 'Bruker SHELXTL'
_computing_publication_material 'Bruker SHELXTL'
_computing_structure_refinement 'SHELXL-97 (Sheldrick, 1997)'
_computing_structure_solution 'SHELXS-97 (Sheldrick, 1990)'
_diffrn_ambient_temperature 293(2)
_diffrn_measured_fraction_theta_full 0.996
_diffrn_measured_fraction_theta_max 0.996
_diffrn_radiation_monochromator graphite
_diffrn_radiation_source 'fine-focus sealed tube'
_diffrn_radiation_type MoK\a
_diffrn_radiation_wavelength 0.71073
_diffrn_reflns_av_R_equivalents 0.0419
_diffrn_reflns_av_sigmaI/netI 0.0277
_diffrn_reflns_limit_h_max 15
_diffrn_reflns_limit_h_min -16
_diffrn_reflns_limit_k_max 19
_diffrn_reflns_limit_k_min -19
_diffrn_reflns_limit_l_max 32
_diffrn_reflns_limit_l_min -34
_diffrn_reflns_number 40636
_diffrn_reflns_theta_full 27.63
_diffrn_reflns_theta_max 27.63
_diffrn_reflns_theta_min 1.53
_exptl_absorpt_coefficient_mu 3.499
_exptl_absorpt_correction_T_max 1.000000
_exptl_absorpt_correction_T_min 0.647869
_exptl_absorpt_correction_type multi-scan
_exptl_absorpt_process_details 'SADABS-2004/1 - Bruker Nonius area detector scaling and absorption correction'
_exptl_crystal_colour pink
_exptl_crystal_density_diffrn 1.450
_exptl_crystal_density_method 'not measured'
_exptl_crystal_description plate
_exptl_crystal_F_000 2168
_exptl_crystal_size_max 0.31
_exptl_crystal_size_mid 0.24
_exptl_crystal_size_min 0.15
_refine_diff_density_max 0.865
_refine_diff_density_min -0.459
_refine_diff_density_rms 0.079
_refine_ls_extinction_method none
_refine_ls_goodness_of_fit_ref 1.237
_refine_ls_hydrogen_treatment constr
_refine_ls_matrix_type full
_refine_ls_number_parameters 269
_refine_ls_number_reflns 5739
_refine_ls_number_restraints 63
_refine_ls_restrained_S_all 1.249
_refine_ls_R_factor_all 0.0638
_refine_ls_R_factor_gt 0.0353
_refine_ls_shift/su_max 0.001
_refine_ls_shift/su_mean 0.000
_refine_ls_structure_factor_coef Fsqd
_refine_ls_weighting_details 'calc w=1/[\s^2^(Fo^2^)+(0.0347P)^2^+0.6813P] where P=(Fo^2^+2Fc^2^)/3'
_refine_ls_weighting_scheme calc
_refine_ls_wR_factor_gt 0.0781
_refine_ls_wR_factor_ref 0.0882
_reflns_number_gt 3912
_reflns_number_total 5739
_reflns_threshold_expression >2sigma(I)
_cod_data_source_file c0dt00246a.txt
_cod_data_source_block ccdc-770562
_cod_depositor_comments
;
The following automatic conversions were performed:

'_symmetry_cell_setting' value 'Orthorhombic' changed to
'orthorhombic' according to
/home/saulius/struct/CIF-dictionaries/cif_core.dic dictionary named
'cif_core.dic' version 2.4.2 from 2011-04-26.

Automatic conversion script
Id: cif_fix_values 1891 2012-01-12 08:04:46Z andrius 
;
_cod_original_sg_symbol_H-M Pbca
_cod_database_code 7026162

loop_
_symmetry_equiv_pos_as_xyz
'x, y, z'
'-x+1/2, -y, z+1/2'
'-x, y+1/2, -z+1/2'
'x+1/2, -y+1/2, -z'
'-x, -y, -z'
'x-1/2, y, -z-1/2'
'x, -y-1/2, z-1/2'
'-x-1/2, y-1/2, z'

loop_
_atom_site_label
_atom_site_type_symbol
_atom_site_fract_x
_atom_site_fract_y
_atom_site_fract_z
_atom_site_U_iso_or_equiv
_atom_site_adp_type
_atom_site_occupancy
_atom_site_symmetry_multiplicity
_atom_site_calc_flag
_atom_site_refinement_flags
_atom_site_disorder_assembly
_atom_site_disorder_group
C15 C 0.564(2) -0.213(2) 0.2158(10) 0.148(10) Uani 0.38(2) 1 d PDU A 1
H15A H 0.5492 -0.1737 0.2434 0.222 Uiso 0.38(2) 1 calc PR A 1
H15B H 0.5992 -0.2661 0.2279 0.222 Uiso 0.38(2) 1 calc PR A 1
H15C H 0.4974 -0.2296 0.1999 0.222 Uiso 0.38(2) 1 calc PR A 1
C16 C 0.773(2) -0.1268(16) 0.2016(12) 0.137(10) Uani 0.38(2) 1 d PDU A 1
H16A H 0.7615 -0.0734 0.2210 0.206 Uiso 0.38(2) 1 calc PR A 1
H16B H 0.8322 -0.1176 0.1790 0.206 Uiso 0.38(2) 1 calc PR A 1
H16C H 0.7894 -0.1758 0.2238 0.206 Uiso 0.38(2) 1 calc PR A 1
C17 C 0.680(3) -0.235(2) 0.1169(10) 0.084(8) Uani 0.38(2) 1 d PDU A 1
H17A H 0.6690 -0.2069 0.0848 0.126 Uiso 0.38(2) 1 calc PR A 1
H17B H 0.6297 -0.2837 0.1206 0.126 Uiso 0.38(2) 1 calc PR A 1
H17C H 0.7517 -0.2574 0.1191 0.126 Uiso 0.38(2) 1 calc PR A 1
C15' C 0.631(2) -0.1861(13) 0.2305(4) 0.152(7) Uani 0.62(2) 1 d PDU A 2
H15D H 0.6327 -0.1346 0.2521 0.227 Uiso 0.62(2) 1 calc PR A 2
H15E H 0.6848 -0.2283 0.2409 0.227 Uiso 0.62(2) 1 calc PR A 2
H15F H 0.5613 -0.2138 0.2324 0.227 Uiso 0.62(2) 1 calc PR A 2
C16' C 0.8055(9) -0.1099(11) 0.1664(8) 0.129(6) Uani 0.62(2) 1 d PDU A 2
H16D H 0.8096 -0.0522 0.1823 0.193 Uiso 0.62(2) 1 calc PR A 2
H16E H 0.8299 -0.1052 0.1324 0.193 Uiso 0.62(2) 1 calc PR A 2
H16F H 0.8500 -0.1517 0.1843 0.193 Uiso 0.62(2) 1 calc PR A 2
C17' C 0.6604(18) -0.2493(14) 0.1243(8) 0.097(6) Uani 0.62(2) 1 d PDU A 2
H17D H 0.5883 -0.2672 0.1162 0.145 Uiso 0.62(2) 1 calc PR A 2
H17E H 0.6971 -0.2982 0.1403 0.145 Uiso 0.62(2) 1 calc PR A 2
H17F H 0.6977 -0.2332 0.0941 0.145 Uiso 0.62(2) 1 calc PR A 2
Er1 Er 0.539996(14) -0.061410(13) 0.063595(7) 0.05142(8) Uani 1 1 d . . .
N1 N 0.5594(3) 0.1730(2) -0.04021(14) 0.0548(9) Uani 1 1 d . . .
N2 N 0.6134(3) -0.0036(2) -0.02553(14) 0.0572(9) Uani 1 1 d . . .
N3 N 0.5793(4) -0.0665(3) 0.14354(15) 0.0726(11) Uani 1 1 d . A .
Si1 Si 0.65661(17) -0.15193(13) 0.16718(6) 0.1058(6) Uani 1 1 d D . .
Si2 Si 0.54217(13) 0.02800(12) 0.17593(6) 0.0829(5) Uani 1 1 d . . .
C1 C 0.5948(7) 0.5219(4) -0.1305(3) 0.121(2) Uani 1 1 d . . .
H1A H 0.6380 0.5185 -0.1603 0.182 Uiso 1 1 calc R . .
H1B H 0.6266 0.5638 -0.1075 0.182 Uiso 1 1 calc R . .
H1C H 0.5237 0.5416 -0.1391 0.182 Uiso 1 1 calc R . .
C2 C 0.5889(5) 0.4308(3) -0.1063(2) 0.0786(15) Uani 1 1 d . . .
C3 C 0.6401(4) 0.3572(4) -0.1255(2) 0.0795(15) Uani 1 1 d . . .
H3A H 0.6814 0.3641 -0.1543 0.095 Uiso 1 1 calc R . .
C4 C 0.6332(4) 0.2731(3) -0.10396(19) 0.0703(13) Uani 1 1 d . . .
C5 C 0.6921(5) 0.1947(4) -0.1279(2) 0.112(2) Uani 1 1 d . . .
H5A H 0.6783 0.1411 -0.1090 0.167 Uiso 1 1 calc R . .
H5B H 0.7680 0.2066 -0.1281 0.167 Uiso 1 1 calc R . .
H5C H 0.6673 0.1868 -0.1617 0.167 Uiso 1 1 calc R . .
C6 C 0.5726(3) 0.2605(3) -0.06079(17) 0.0569(11) Uani 1 1 d . . .
C7 C 0.5221(3) 0.3355(3) -0.03936(18) 0.0586(11) Uani 1 1 d . . .
C8 C 0.4564(4) 0.3270(3) 0.0079(2) 0.0773(15) Uani 1 1 d . . .
H8A H 0.4292 0.3849 0.0173 0.116 Uiso 1 1 calc R . .
H8B H 0.5008 0.3040 0.0344 0.116 Uiso 1 1 calc R . .
H8C H 0.3974 0.2868 0.0022 0.116 Uiso 1 1 calc R . .
C9 C 0.5306(4) 0.4188(3) -0.0625(2) 0.0711(15) Uani 1 1 d . . .
H9A H 0.4963 0.4679 -0.0481 0.085 Uiso 1 1 calc R . .
C10 C 0.6355(4) 0.1565(3) 0.00037(19) 0.0735(14) Uani 1 1 d . . .
H10A H 0.6066 0.1803 0.0314 0.088 Uiso 1 1 calc R . .
H10B H 0.7022 0.1877 -0.0067 0.088 Uiso 1 1 calc R . .
C11 C 0.6582(3) 0.0582(3) 0.00682(18) 0.0592(11) Uani 1 1 d . . .
C12 C 0.7332(4) 0.0164(4) 0.0378(2) 0.0723(14) Uani 1 1 d . . .
H12A H 0.7831 0.0465 0.0607 0.087 Uiso 1 1 calc R . .
C13 C 0.7372(4) -0.0736(4) 0.0233(2) 0.0812(16) Uani 1 1 d . . .
H13A H 0.7929 -0.1168 0.0330 0.097 Uiso 1 1 calc R . .
C14 C 0.6646(4) -0.0840(3) -0.0154(2) 0.0693(14) Uani 1 1 d . . .
H14A H 0.6619 -0.1366 -0.0375 0.083 Uiso 1 1 calc R . .
C18 C 0.4319(7) 0.0060(6) 0.2196(3) 0.163(4) Uani 1 1 d . A .
H18A H 0.4451 0.0369 0.2506 0.245 Uiso 1 1 calc R . .
H18B H 0.4271 -0.0573 0.2259 0.245 Uiso 1 1 calc R . .
H18C H 0.3656 0.0268 0.2053 0.245 Uiso 1 1 calc R . .
C19 C 0.4897(6) 0.1098(5) 0.1302(3) 0.132(3) Uani 1 1 d . A .
H19A H 0.4710 0.1643 0.1472 0.197 Uiso 1 1 calc R . .
H19B H 0.4270 0.0855 0.1141 0.197 Uiso 1 1 calc R . .
H19C H 0.5437 0.1221 0.1054 0.197 Uiso 1 1 calc R . .
C20 C 0.6525(6) 0.0844(4) 0.2106(3) 0.134(3) Uani 1 1 d . A .
H20A H 0.6268 0.1035 0.2428 0.201 Uiso 1 1 calc R . .
H20B H 0.6768 0.1355 0.1919 0.201 Uiso 1 1 calc R . .
H20C H 0.7111 0.0432 0.2150 0.201 Uiso 1 1 calc R . .

loop_
_atom_site_aniso_label
_atom_site_aniso_U_11
_atom_site_aniso_U_22
_atom_site_aniso_U_33
_atom_site_aniso_U_23
_atom_site_aniso_U_13
_atom_site_aniso_U_12
C15 0.173(18) 0.156(16) 0.115(15) 0.035(13) -0.006(13) 0.018(14)
C16 0.165(16) 0.127(14) 0.121(16) -0.001(12) -0.084(14) 0.013(12)
C17 0.090(14) 0.091(13) 0.072(12) 0.006(10) -0.005(10) -0.014(11)
C15' 0.215(16) 0.165(12) 0.075(7) 0.020(8) -0.023(9) 0.039(12)
C16' 0.106(9) 0.154(10) 0.126(12) -0.027(10) -0.056(8) 0.008(8)
C17' 0.082(10) 0.097(10) 0.110(12) -0.012(9) -0.033(9) 0.010(8)
Er1 0.04591(12) 0.05846(13) 0.04990(13) 0.00173(9) 0.00042(9) -0.00006(9)
N1 0.050(2) 0.056(2) 0.059(2) 0.0011(17) -0.0046(17) -0.0017(16)
N2 0.047(2) 0.063(2) 0.061(2) 0.0043(18) 0.0088(18) 0.0066(18)
N3 0.073(3) 0.091(3) 0.054(2) -0.004(2) -0.004(2) -0.010(2)
Si1 0.1347(16) 0.1112(13) 0.0715(11) -0.0044(9) -0.0413(11) 0.0159(12)
Si2 0.0953(13) 0.0971(11) 0.0565(9) -0.0064(8) 0.0087(8) -0.0131(9)
C1 0.167(7) 0.075(4) 0.122(6) 0.027(4) -0.015(5) -0.031(4)
C2 0.083(4) 0.067(3) 0.086(4) 0.010(3) -0.019(3) -0.020(3)
C3 0.084(4) 0.080(3) 0.074(4) 0.008(3) 0.011(3) -0.016(3)
C4 0.066(3) 0.072(3) 0.073(3) 0.002(3) 0.009(3) 0.000(3)
C5 0.117(5) 0.096(4) 0.122(5) 0.010(4) 0.062(4) 0.015(4)
C6 0.046(2) 0.063(3) 0.061(3) 0.000(2) -0.005(2) -0.005(2)
C7 0.051(3) 0.056(3) 0.069(3) -0.005(2) -0.009(2) -0.005(2)
C8 0.076(4) 0.067(3) 0.089(4) -0.007(3) 0.010(3) 0.004(3)
C9 0.072(4) 0.054(3) 0.088(4) -0.010(2) -0.017(3) -0.004(2)
C10 0.065(3) 0.073(3) 0.082(3) 0.009(3) -0.018(3) -0.012(3)
C11 0.040(2) 0.070(3) 0.067(3) 0.011(2) 0.000(2) -0.003(2)
C12 0.043(3) 0.092(4) 0.082(4) 0.022(3) -0.004(2) -0.004(3)
C13 0.048(3) 0.098(4) 0.098(4) 0.031(3) 0.009(3) 0.021(3)
C14 0.060(3) 0.071(3) 0.077(3) 0.009(2) 0.023(3) 0.017(2)
C18 0.187(8) 0.156(7) 0.147(8) -0.036(6) 0.096(7) -0.037(7)
C19 0.172(7) 0.118(6) 0.105(5) -0.010(5) -0.004(5) 0.054(5)
C20 0.163(8) 0.107(5) 0.133(6) -0.030(4) -0.045(6) -0.017(5)

loop_
_atom_type_symbol
_atom_type_description
_atom_type_scat_dispersion_real
_atom_type_scat_dispersion_imag
_atom_type_scat_source
C C 0.0033 0.0016 'International Tables Vol C Tables 4.2.6.8 and 6.1.1.4'
H H 0.0000 0.0000 'International Tables Vol C Tables 4.2.6.8 and 6.1.1.4'
N N 0.0061 0.0033 'International Tables Vol C Tables 4.2.6.8 and 6.1.1.4'
Si Si 0.0817 0.0704 'International Tables Vol C Tables 4.2.6.8 and 6.1.1.4'
Er Er -0.2586 4.9576 'International Tables Vol C Tables 4.2.6.8 and 6.1.1.4'

loop_
_geom_angle_atom_site_label_1
_geom_angle_atom_site_label_2
_geom_angle_atom_site_label_3
_geom_angle
_geom_angle_site_symmetry_1
_geom_angle_site_symmetry_3
Si1 C15 H15A 109.5 . .
Si1 C15 H15B 109.5 . .
Si1 C15 H15C 109.5 . .
Si1 C16 H16A 109.5 . .
Si1 C16 H16B 109.5 . .
Si1 C16 H16C 109.5 . .
Si1 C17 H17A 109.5 . .
Si1 C17 H17B 109.5 . .
Si1 C17 H17C 109.5 . .
Si1 C15' H15D 109.5 . .
Si1 C15' H15E 109.5 . .
H15D C15' H15E 109.5 . .
Si1 C15' H15F 109.5 . .
H15D C15' H15F 109.5 . .
H15E C15' H15F 109.5 . .
Si1 C16' H16D 109.5 . .
Si1 C16' H16E 109.5 . .
H16D C16' H16E 109.5 . .
Si1 C16' H16F 109.5 . .
H16D C16' H16F 109.5 . .
H16E C16' H16F 109.5 . .
Si1 C17' H17D 109.5 . .
Si1 C17' H17E 109.5 . .
H17D C17' H17E 109.5 . .
Si1 C17' H17F 109.5 . .
H17D C17' H17F 109.5 . .
H17E C17' H17F 109.5 . .
N1 Er1 N3 112.43(14) 5_655 .
N1 Er1 N2 74.40(12) 5_655 5_655
N3 Er1 N2 127.72(15) . 5_655
N1 Er1 C14 90.41(16) 5_655 .
N3 Er1 C14 129.96(17) . .
N2 Er1 C14 100.57(14) 5_655 .
N1 Er1 C13 110.75(16) 5_655 .
N3 Er1 C13 100.55(17) . .
N2 Er1 C13 126.34(14) 5_655 .
C14 Er1 C13 30.06(15) . .
N1 Er1 N2 100.71(13) 5_655 .
N3 Er1 N2 142.78(14) . .
N2 Er1 N2 76.32(12) 5_655 .
C14 Er1 N2 30.13(12) . .
C13 Er1 N2 50.02(13) . .
N1 Er1 C12 138.55(16) 5_655 .
N3 Er1 C12 93.61(16) . .
N2 Er1 C12 115.03(13) 5_655 .
C14 Er1 C12 48.83(17) . .
C13 Er1 C12 29.74(15) . .
N2 Er1 C12 49.29(13) . .
N1 Er1 C11 129.95(14) 5_655 .
N3 Er1 C11 115.92(15) . .
N2 Er1 C11 85.99(12) 5_655 .
C14 Er1 C11 48.08(14) . .
C13 Er1 C11 48.54(14) . .
N2 Er1 C11 29.27(12) . .
C12 Er1 C11 29.22(13) . .
C6 N1 C10 111.4(3) . .
C6 N1 Er1 131.2(3) . 5_655
C10 N1 Er1 117.0(3) . 5_655
C11 N2 C14 105.7(4) . .
C11 N2 Er1 108.7(3) . 5_655
C14 N2 Er1 143.9(3) . 5_655
C11 N2 Er1 78.4(2) . .
C14 N2 Er1 72.9(2) . .
Er1 N2 Er1 103.68(12) 5_655 .
Si1 N3 Si2 125.1(2) . .
Si1 N3 Er1 120.6(2) . .
Si2 N3 Er1 113.7(2) . .
N3 Si1 C16 119.7(8) . .
N3 Si1 C15' 117.2(6) . .
C16 Si1 C15' 73.5(9) . .
N3 Si1 C17 108.5(14) . .
C16 Si1 C17 113.3(14) . .
C15' Si1 C17 121.4(14) . .
N3 Si1 C17' 111.7(8) . .
C16 Si1 C17' 118.0(13) . .
C15' Si1 C17' 111.3(9) . .
C17 Si1 C17' 11.7(16) . .
N3 Si1 C16' 106.8(6) . .
C16 Si1 C16' 32.4(8) . .
C15' Si1 C16' 105.7(6) . .
C17 Si1 C16' 93.5(12) . .
C17' Si1 C16' 102.8(8) . .
N3 Si1 C15 105.0(9) . .
C16 Si1 C15 103.8(9) . .
C15' Si1 C15 30.7(7) . .
C17 Si1 C15 105.0(12) . .
C17' Si1 C15 93.4(12) . .
C16' Si1 C15 135.5(8) . .
N3 Si2 C18 112.0(3) . .
N3 Si2 C19 107.8(3) . .
C18 Si2 C19 105.9(4) . .
N3 Si2 C20 115.0(3) . .
C18 Si2 C20 108.6(4) . .
C19 Si2 C20 107.0(4) . .
C2 C1 H1A 109.5 . .
C2 C1 H1B 109.5 . .
H1A C1 H1B 109.5 . .
C2 C1 H1C 109.5 . .
H1A C1 H1C 109.5 . .
H1B C1 H1C 109.5 . .
C3 C2 C9 117.0(5) . .
C3 C2 C1 122.8(6) . .
C9 C2 C1 120.2(6) . .
C2 C3 C4 123.0(5) . .
C2 C3 H3A 118.5 . .
C4 C3 H3A 118.5 . .
C3 C4 C6 120.0(5) . .
C3 C4 C5 119.6(5) . .
C6 C4 C5 120.4(4) . .
C4 C5 H5A 109.5 . .
C4 C5 H5B 109.5 . .
H5A C5 H5B 109.5 . .
C4 C5 H5C 109.5 . .
H5A C5 H5C 109.5 . .
H5B C5 H5C 109.5 . .
C4 C6 C7 118.2(4) . .
C4 C6 N1 120.4(4) . .
C7 C6 N1 121.3(4) . .
C9 C7 C6 119.7(5) . .
C9 C7 C8 119.1(4) . .
C6 C7 C8 121.1(4) . .
C7 C8 H8A 109.5 . .
C7 C8 H8B 109.5 . .
H8A C8 H8B 109.5 . .
C7 C8 H8C 109.5 . .
H8A C8 H8C 109.5 . .
H8B C8 H8C 109.5 . .
C2 C9 C7 121.9(5) . .
C2 C9 H9A 119.0 . .
C7 C9 H9A 119.0 . .
N1 C10 C11 111.8(4) . .
N1 C10 H10A 109.3 . .
C11 C10 H10A 109.3 . .
N1 C10 H10B 109.3 . .
C11 C10 H10B 109.3 . .
H10A C10 H10B 107.9 . .
N2 C11 C12 110.1(4) . .
N2 C11 C10 120.2(4) . .
C12 C11 C10 129.1(5) . .
N2 C11 Er1 72.4(2) . .
C12 C11 Er1 75.1(3) . .
C10 C11 Er1 126.3(3) . .
C11 C12 C13 106.9(5) . .
C11 C12 Er1 75.7(3) . .
C13 C12 Er1 72.3(3) . .
C11 C12 H12A 126.1 . .
C13 C12 H12A 126.1 . .
Er1 C12 H12A 126.1 . .
C14 C13 C12 106.9(4) . .
C14 C13 Er1 73.1(3) . .
C12 C13 Er1 78.0(3) . .
C14 C13 H13A 125.8 . .
C12 C13 H13A 125.8 . .
Er1 C13 H13A 125.8 . .
C13 C14 N2 110.4(5) . .
C13 C14 Er1 76.8(3) . .
N2 C14 Er1 76.9(2) . .
C13 C14 H14A 124.1 . .
N2 C14 H14A 124.1 . .
Er1 C14 H14A 124.1 . .
Si2 C18 H18A 109.5 . .
Si2 C18 H18B 109.5 . .
H18A C18 H18B 109.5 . .
Si2 C18 H18C 109.5 . .
H18A C18 H18C 109.5 . .
H18B C18 H18C 109.5 . .
Si2 C19 H19A 109.5 . .
Si2 C19 H19B 109.5 . .
H19A C19 H19B 109.5 . .
Si2 C19 H19C 109.5 . .
H19A C19 H19C 109.5 . .
H19B C19 H19C 109.5 . .
Si2 C20 H20A 109.5 . .
Si2 C20 H20B 109.5 . .
H20A C20 H20B 109.5 . .
Si2 C20 H20C 109.5 . .
H20A C20 H20C 109.5 . .
H20B C20 H20C 109.5 . .

loop_
_geom_bond_atom_site_label_1
_geom_bond_atom_site_label_2
_geom_bond_distance
_geom_bond_site_symmetry_2
C15 Si1 1.961(15) .
C15 H15A 0.9600 .
C15 H15B 0.9600 .
C15 H15C 0.9600 .
C16 Si1 1.756(13) .
C16 H16A 0.9600 .
C16 H16B 0.9600 .
C16 H16C 0.9600 .
C17 Si1 1.847(16) .
C17 H17A 0.9600 .
C17 H17B 0.9600 .
C17 H17C 0.9600 .
C15' Si1 1.793(10) .
C15' H15D 0.9600 .
C15' H15E 0.9600 .
C15' H15F 0.9600 .
C16' Si1 1.955(11) .
C16' H16D 0.9600 .
C16' H16E 0.9600 .
C16' H16F 0.9600 .
C17' Si1 1.849(11) .
C17' H17D 0.9600 .
C17' H17E 0.9600 .
C17' H17F 0.9600 .
Er1 N1 2.164(3) 5_655
Er1 N3 2.189(4) .
Er1 N2 2.368(3) 5_655
Er1 C14 2.638(5) .
Er1 C13 2.684(5) .
Er1 N2 2.688(3) .
Er1 C12 2.756(5) .
Er1 C11 2.763(4) .
N1 C6 1.426(5) .
N1 C10 1.459(5) .
N1 Er1 2.164(3) 5_655
N2 C11 1.379(6) .
N2 C14 1.385(6) .
N2 Er1 2.368(3) 5_655
N3 Si1 1.716(5) .
N3 Si2 1.716(4) .
Si2 C18 1.830(7) .
Si2 C19 1.844(7) .
Si2 C20 1.856(7) .
C1 C2 1.505(7) .
C1 H1A 0.9600 .
C1 H1B 0.9600 .
C1 H1C 0.9600 .
C2 C3 1.368(7) .
C2 C9 1.386(7) .
C3 C4 1.381(6) .
C3 H3A 0.9300 .
C4 C6 1.389(6) .
C4 C5 1.521(7) .
C5 H5A 0.9600 .
C5 H5B 0.9600 .
C5 H5C 0.9600 .
C6 C7 1.404(6) .
C7 C9 1.391(6) .
C7 C8 1.508(6) .
C8 H8A 0.9600 .
C8 H8B 0.9600 .
C8 H8C 0.9600 .
C9 H9A 0.9300 .
C10 C11 1.503(6) .
C10 H10A 0.9700 .
C10 H10B 0.9700 .
C11 C12 1.392(6) .
C12 C13 1.398(7) .
C12 H12A 0.9800 .
C13 C14 1.381(7) .
C13 H13A 0.9800 .
C14 H14A 0.9800 .
C18 H18A 0.9600 .
C18 H18B 0.9600 .
C18 H18C 0.9600 .
C19 H19A 0.9600 .
C19 H19B 0.9600 .
C19 H19C 0.9600 .
C20 H20A 0.9600 .
C20 H20B 0.9600 .
C20 H20C 0.9600 .
